data_7238787
loop_
_publ_author_name
'Elumalai, Palani'
'Rajakannu, Palanisamy'
'Hussain, Firasat'
'Sathiyendiran, Malaichamy'

_publ_section_title
;
 Design strategy for arranging an aromatic cyclic trimer into a tripodal
 molecule
;
_journal_issue 7
_journal_name_full 'RSC Advances'
_journal_page_first 2171
_journal_paper_doi 10.1039/c2ra22679k
_journal_volume 3
_journal_year 2013
_chemical_formula_moiety 'C45 H36 N6 S3, C H4 O'
_chemical_formula_sum 'C46 H40 N6 O S3'
_chemical_formula_weight 789.02
_space_group_IT_number 61
_space_group_name_Hall '-P 2ac 2ab'
_space_group_name_H-M_alt 'P b c a'
_symmetry_cell_setting orthorhombic
_symmetry_space_group_name_H-M 'P b c a'
_atom_sites_solution_hydrogens geom
_atom_sites_solution_primary direct
_atom_sites_solution_secondary difmap
_audit_creation_method SHELXL-97
_cell_angle_alpha 90.00
_cell_angle_beta 90.00
_cell_angle_gamma 90.00
_cell_formula_units_Z 8
_cell_length_a 24.0070(17)
_cell_length_b 13.3108(7)
_cell_length_c 24.2954(14)
_cell_measurement_reflns_used 4969
_cell_measurement_temperature 293(2)
_cell_measurement_theta_max 25.00
_cell_measurement_theta_min 2.83
_cell_volume 7763.7(8)
_computing_cell_refinement 'CrysAlis RED (Oxford, 2011)'
_computing_data_collection 'CrysAlis RED (Oxford, 2011)'
_computing_data_reduction 'CrysAlis RED (Oxford, 2011)'
_computing_molecular_graphics 'ORTEP-3 (Farrugia, 1997)'
_computing_publication_material 'SHELXL-97 (Sheldrick, 2008)'
_computing_structure_refinement 'SHELXL-97 (Sheldrick, 2008)'
_computing_structure_solution 'SHELXS-97 (Sheldrick, 1990)'
_diffrn_ambient_temperature 293(2)
_diffrn_measured_fraction_theta_full 0.996
_diffrn_measured_fraction_theta_max 0.996
_diffrn_measurement_device_type 'Xcalibur, Sapphire3'
_diffrn_measurement_method 'w scan'
_diffrn_radiation_monochromator graphite
_diffrn_radiation_source 'fine-focus sealed tube'
_diffrn_radiation_type MoK\a
_diffrn_radiation_wavelength 0.71073
_diffrn_reflns_av_R_equivalents 0.0695
_diffrn_reflns_av_sigmaI/netI 0.0828
_diffrn_reflns_limit_h_max 28
_diffrn_reflns_limit_h_min -28
_diffrn_reflns_limit_k_max 15
_diffrn_reflns_limit_k_min -15
_diffrn_reflns_limit_l_max 28
_diffrn_reflns_limit_l_min -28
_diffrn_reflns_number 33730
_diffrn_reflns_theta_full 25.00
_diffrn_reflns_theta_max 25.00
_diffrn_reflns_theta_min 2.83
_exptl_absorpt_coefficient_mu 0.237
_exptl_absorpt_correction_T_max 0.9497
_exptl_absorpt_correction_T_min 0.9302
_exptl_absorpt_correction_type empirical
_exptl_absorpt_process_details
;
CrysAlisPro, Agilent Technologies,
Version 1.171.34.49 (release 20-01-2011 CrysAlis171 .NET)
(compiled Jan 20 2011,15:58:25)
Empirical absorption correction using spherical harmonics,
implemented in SCALE3 ABSPACK scaling algorithm.
;
_exptl_crystal_colour white
_exptl_crystal_density_diffrn 1.350
_exptl_crystal_density_method 'not measured'
_exptl_crystal_description irregular
_exptl_crystal_F_000 3312
_exptl_crystal_size_max 0.31
_exptl_crystal_size_mid 0.25
_exptl_crystal_size_min 0.22
_refine_diff_density_max 0.230
_refine_diff_density_min -0.305
_refine_diff_density_rms 0.042
_refine_ls_extinction_method none
_refine_ls_goodness_of_fit_ref 1.133
_refine_ls_hydrogen_treatment mixed
_refine_ls_matrix_type full
_refine_ls_number_parameters 540
_refine_ls_number_reflns 6812
_refine_ls_number_restraints 0
_refine_ls_restrained_S_all 1.133
_refine_ls_R_factor_all 0.1580
_refine_ls_R_factor_gt 0.0909
_refine_ls_shift/su_max 0.021
_refine_ls_shift/su_mean 0.001
_refine_ls_structure_factor_coef Fsqd
_refine_ls_weighting_details 'calc w=1/[\s^2^(Fo^2^)+(0.0475P)^2^+3.2087P] where P=(Fo^2^+2Fc^2^)/3'
_refine_ls_weighting_scheme calc
_refine_ls_wR_factor_gt 0.1479
_refine_ls_wR_factor_ref 0.1739
_reflns_number_gt 4097
_reflns_number_total 6812
_reflns_threshold_expression >2\s(I)
_cod_data_source_file c2ra22679k.txt
_cod_data_source_block ep1-41-
_cod_database_code 7238787

loop_
_symmetry_equiv_pos_as_xyz
'x, y, z'
'-x+1/2, -y, z+1/2'
'x+1/2, -y+1/2, -z'
'-x, y+1/2, -z+1/2'
'-x, -y, -z'
'x-1/2, y, -z-1/2'
'-x-1/2, y-1/2, z'
'x, -y-1/2, z-1/2'

loop_
_atom_site_label
_atom_site_type_symbol
_atom_site_fract_x
_atom_site_fract_y
_atom_site_fract_z
_atom_site_U_iso_or_equiv
_atom_site_adp_type
_atom_site_occupancy
_atom_site_symmetry_multiplicity
_atom_site_calc_flag
_atom_site_refinement_flags
S1 S 0.77412(7) -0.41903(11) 0.48260(6) 0.0935(5) Uani 1 1 d .
S2 S 1.06106(7) 0.28268(10) 0.49908(6) 0.0862(5) Uani 1 1 d .
S3 S 0.71544(7) 0.15201(12) 0.10236(7) 0.1036(6) Uani 1 1 d .
N1 N 0.79769(14) -0.2354(2) 0.35509(14) 0.0480(9) Uani 1 1 d .
N2 N 0.82766(16) -0.3888(2) 0.37692(15) 0.0577(10) Uani 1 1 d .
N3 N 0.97746(14) 0.0650(2) 0.42315(14) 0.0476(9) Uani 1 1 d .
N4 N 1.06956(16) 0.0895(3) 0.43101(15) 0.0597(10) Uani 1 1 d .
N5 N 0.84556(14) 0.1267(2) 0.19915(13) 0.0466(9) Uani 1 1 d .
N6 N 0.84076(18) 0.0850(3) 0.10981(15) 0.0669(11) Uani 1 1 d .
O1 O 0.3672(2) 0.4172(3) 0.09368(18) 0.1018(15) Uani 1 1 d .
C1 C 0.80499(17) -0.0471(3) 0.35085(16) 0.0412(10) Uani 1 1 d .
C3 C 0.87857(17) 0.0563(3) 0.38662(16) 0.0456(11) Uani 1 1 d .
C2 C 0.84414(18) -0.0268(3) 0.39203(16) 0.0471(11) Uani 1 1 d .
C4 C 0.87504(17) 0.1197(3) 0.34095(16) 0.0435(10) Uani 1 1 d .
C5 C 0.83477(17) 0.0996(3) 0.30092(15) 0.0402(10) Uani 1 1 d .
C6 C 0.79899(15) 0.0178(3) 0.30636(15) 0.0374(10) Uani 1 1 d .
C7 C 0.8494(2) -0.0965(3) 0.44104(18) 0.0773(15) Uani 1 1 d .
H7A H 0.8733 -0.1518 0.4317 0.116 Uiso 1 1 calc R
H7B H 0.8133 -0.1215 0.4509 0.116 Uiso 1 1 calc R
H7C H 0.8650 -0.0604 0.4716 0.116 Uiso 1 1 calc R
C8 C 0.91489(19) 0.2083(3) 0.33543(19) 0.0663(13) Uani 1 1 d .
H8A H 0.8962 0.2690 0.3460 0.099 Uiso 1 1 calc R
H8B H 0.9271 0.2137 0.2979 0.099 Uiso 1 1 calc R
H8C H 0.9465 0.1979 0.3589 0.099 Uiso 1 1 calc R
C9 C 0.75394(18) 0.0010(3) 0.26389(16) 0.0559(12) Uani 1 1 d .
H9A H 0.7442 0.0639 0.2472 0.084 Uiso 1 1 calc R
H9B H 0.7217 -0.0275 0.2814 0.084 Uiso 1 1 calc R
H9C H 0.7673 -0.0443 0.2361 0.084 Uiso 1 1 calc R
C10 C 0.7679(2) -0.1383(3) 0.3574(2) 0.0525(12) Uani 1 1 d .
C11 C 0.79343(18) -0.3156(3) 0.38982(18) 0.0502(11) Uani 1 1 d .
C12 C 0.85634(19) -0.3560(3) 0.33019(18) 0.0516(11) Uani 1 1 d .
C13 C 0.89616(19) -0.4052(3) 0.2998(2) 0.0612(13) Uani 1 1 d .
H13 H 0.9084 -0.4689 0.3097 0.073 Uiso 1 1 calc R
C14 C 0.9171(2) -0.3572(4) 0.2545(2) 0.0721(14) Uani 1 1 d .
H14 H 0.9440 -0.3888 0.2331 0.087 Uiso 1 1 calc R
C15 C 0.8988(2) -0.2617(4) 0.2400(2) 0.0720(14) Uani 1 1 d .
H15 H 0.9137 -0.2305 0.2091 0.086 Uiso 1 1 calc R
C16 C 0.8589(2) -0.2123(3) 0.27067(18) 0.0611(13) Uani 1 1 d .
H16 H 0.8466 -0.1485 0.2610 0.073 Uiso 1 1 calc R
C17 C 0.83815(18) -0.2612(3) 0.31616(17) 0.0481(11) Uani 1 1 d .
C18 C 0.7584(2) -0.3236(3) 0.43767(17) 0.0531(12) Uani 1 1 d .
C19 C 0.7131(2) -0.2713(4) 0.4563(2) 0.0666(13) Uani 1 1 d .
H19 H 0.6974 -0.2172 0.4376 0.080 Uiso 1 1 calc R
C20 C 0.6926(2) -0.3084(4) 0.5070(2) 0.0745(15) Uani 1 1 d .
H20 H 0.6627 -0.2806 0.5259 0.089 Uiso 1 1 calc R
C21 C 0.7209(2) -0.3867(4) 0.5241(2) 0.0871(17) Uani 1 1 d .
H21 H 0.7123 -0.4212 0.5563 0.104 Uiso 1 1 calc R
C22 C 0.9177(2) 0.0849(4) 0.4331(2) 0.0570(13) Uani 1 1 d .
C23 C 1.01991(19) 0.1161(3) 0.44857(17) 0.0496(11) Uani 1 1 d .
C24 C 1.05953(19) 0.0158(3) 0.39243(18) 0.0555(12) Uani 1 1 d .
C25 C 1.0974(2) -0.0409(4) 0.3624(2) 0.0759(15) Uani 1 1 d .
H25 H 1.1355 -0.0291 0.3650 0.091 Uiso 1 1 calc R
C26 C 1.0768(3) -0.1151(4) 0.3288(2) 0.0859(17) Uani 1 1 d .
H26 H 1.1015 -0.1548 0.3088 0.103 Uiso 1 1 calc R
C27 C 1.0200(2) -0.1321(4) 0.3239(2) 0.0793(16) Uani 1 1 d .
H27 H 1.0076 -0.1826 0.3004 0.095 Uiso 1 1 calc R
C28 C 0.9820(2) -0.0768(3) 0.35264(19) 0.0678(14) Uani 1 1 d .
H28 H 0.9440 -0.0886 0.3493 0.081 Uiso 1 1 calc R
C29 C 1.00232(19) -0.0023(3) 0.38704(17) 0.0523(11) Uani 1 1 d .
C30 C 1.01165(19) 0.1920(3) 0.49090(18) 0.0515(11) Uani 1 1 d .
C31 C 0.97031(16) 0.2049(3) 0.52990(15) 0.0400(10) Uani 1 1 d .
H31 H 0.9386 0.1649 0.5321 0.048 Uiso 1 1 calc R
C32 C 0.9815(3) 0.2838(4) 0.5651(2) 0.0846(17) Uani 1 1 d .
H32 H 0.9585 0.3009 0.5945 0.101 Uiso 1 1 calc R
C33 C 1.0280(3) 0.3328(4) 0.5531(2) 0.0889(19) Uani 1 1 d .
H33 H 1.0407 0.3885 0.5725 0.107 Uiso 1 1 calc R
C34 C 0.8287(3) 0.1693(3) 0.25191(19) 0.0532(12) Uani 1 1 d .
C35 C 0.81786(19) 0.1362(3) 0.14979(17) 0.0498(11) Uani 1 1 d .
C36 C 0.8862(2) 0.0389(3) 0.13341(19) 0.0582(13) Uani 1 1 d .
C37 C 0.9248(3) -0.0239(3) 0.1087(2) 0.0784(16) Uani 1 1 d .
H37 H 0.9217 -0.0412 0.0718 0.094 Uiso 1 1 calc R
C38 C 0.9675(2) -0.0595(4) 0.1400(3) 0.0806(17) Uani 1 1 d .
H38 H 0.9943 -0.1009 0.1240 0.097 Uiso 1 1 calc R
C39 C 0.9717(2) -0.0348(4) 0.1955(2) 0.0732(15) Uani 1 1 d .
H39 H 1.0011 -0.0606 0.2161 0.088 Uiso 1 1 calc R
C40 C 0.9335(2) 0.0269(3) 0.2206(2) 0.0639(13) Uani 1 1 d .
H40 H 0.9365 0.0432 0.2577 0.077 Uiso 1 1 calc R
C41 C 0.89034(19) 0.0641(3) 0.18856(18) 0.0492(11) Uani 1 1 d .
C42 C 0.76786(19) 0.1967(3) 0.14269(17) 0.0558(12) Uani 1 1 d .
C43 C 0.75641(19) 0.2921(3) 0.16108(17) 0.0583(12) Uani 1 1 d .
H43 H 0.7799 0.3297 0.1835 0.070 Uiso 1 1 calc R
C44 C 0.7041(2) 0.3255(4) 0.1415(2) 0.0858(17) Uani 1 1 d .
H44 H 0.6893 0.3884 0.1495 0.103 Uiso 1 1 calc R
C45 C 0.6785(2) 0.2585(5) 0.1107(2) 0.0972(19) Uani 1 1 d .
H45 H 0.6436 0.2688 0.0951 0.117 Uiso 1 1 calc R
C46 C 0.3957(2) 0.4160(4) 0.0434(3) 0.102(2) Uani 1 1 d .
H46A H 0.3703 0.4316 0.0141 0.152 Uiso 1 1 calc R
H46B H 0.4114 0.3505 0.0374 0.152 Uiso 1 1 calc R
H46C H 0.4250 0.4650 0.0442 0.152 Uiso 1 1 calc R
H1A H 0.351(3) 0.466(5) 0.103(3) 0.15(3) Uiso 1 1 d .
H10A H 0.7510(16) -0.137(3) 0.3921(16) 0.050(13) Uiso 1 1 d .
H10B H 0.7378(18) -0.143(3) 0.3297(17) 0.066(14) Uiso 1 1 d .
H22A H 0.9149(16) 0.163(3) 0.4434(16) 0.064(12) Uiso 1 1 d .
H22B H 0.9083(16) 0.049(3) 0.4659(17) 0.059(14) Uiso 1 1 d .
H34A H 0.8485(16) 0.231(3) 0.2568(15) 0.055(13) Uiso 1 1 d .
H34B H 0.7909(17) 0.188(3) 0.2486(15) 0.051(13) Uiso 1 1 d .

loop_
_atom_site_aniso_label
_atom_site_aniso_U_11
_atom_site_aniso_U_22
_atom_site_aniso_U_33
_atom_site_aniso_U_23
_atom_site_aniso_U_13
_atom_site_aniso_U_12
S1 0.1251(14) 0.0816(10) 0.0738(10) 0.0236(8) 0.0236(9) 0.0170(9)
S2 0.0961(12) 0.0674(9) 0.0951(11) 0.0015(8) -0.0049(9) -0.0208(8)
S3 0.1096(14) 0.0984(12) 0.1026(12) -0.0036(9) -0.0381(11) -0.0216(10)
N1 0.054(2) 0.0385(19) 0.051(2) -0.0025(17) 0.0043(19) -0.0028(17)
N2 0.068(3) 0.046(2) 0.059(3) -0.0011(18) 0.000(2) 0.007(2)
N3 0.043(2) 0.050(2) 0.050(2) -0.0064(18) -0.0111(19) 0.0106(18)
N4 0.050(3) 0.070(3) 0.059(3) 0.000(2) -0.007(2) 0.002(2)
N5 0.054(2) 0.046(2) 0.040(2) 0.0000(16) 0.0072(19) 0.0049(18)
N6 0.098(3) 0.056(2) 0.047(2) -0.001(2) 0.013(2) 0.011(2)
O1 0.156(4) 0.062(2) 0.087(3) -0.007(2) 0.002(3) 0.026(3)
C1 0.044(3) 0.039(2) 0.041(2) -0.0027(19) 0.002(2) 0.004(2)
C3 0.042(3) 0.049(3) 0.046(3) -0.012(2) -0.006(2) 0.008(2)
C2 0.054(3) 0.044(2) 0.043(3) -0.007(2) -0.002(2) 0.010(2)
C4 0.043(3) 0.041(2) 0.047(3) -0.009(2) 0.003(2) 0.003(2)
C5 0.043(3) 0.038(2) 0.039(2) -0.0046(18) 0.001(2) 0.005(2)
C6 0.034(2) 0.042(2) 0.036(2) -0.0062(18) 0.0014(19) 0.008(2)
C7 0.108(4) 0.066(3) 0.058(3) 0.011(3) -0.028(3) -0.001(3)
C8 0.067(3) 0.057(3) 0.074(3) -0.009(2) -0.010(3) -0.008(3)
C9 0.056(3) 0.061(3) 0.050(3) -0.001(2) -0.008(2) -0.001(2)
C10 0.054(3) 0.048(3) 0.056(3) 0.005(2) 0.004(3) 0.001(2)
C11 0.051(3) 0.045(3) 0.055(3) 0.001(2) -0.003(2) -0.008(2)
C12 0.055(3) 0.052(3) 0.047(3) -0.002(2) -0.003(2) 0.001(2)
C13 0.063(3) 0.050(3) 0.070(3) -0.004(2) 0.013(3) 0.014(2)
C14 0.072(4) 0.078(4) 0.067(3) -0.015(3) 0.019(3) 0.015(3)
C15 0.082(4) 0.079(4) 0.055(3) 0.004(3) 0.014(3) 0.004(3)
C16 0.074(4) 0.057(3) 0.052(3) 0.004(2) 0.013(3) 0.008(3)
C17 0.053(3) 0.045(2) 0.046(3) -0.004(2) 0.002(2) -0.002(2)
C18 0.057(3) 0.053(3) 0.049(3) 0.000(2) 0.005(3) -0.010(2)
C19 0.064(3) 0.073(3) 0.063(3) 0.012(3) 0.007(3) -0.008(3)
C20 0.073(4) 0.080(4) 0.070(4) 0.000(3) 0.015(3) -0.010(3)
C21 0.112(5) 0.090(4) 0.059(3) 0.013(3) 0.024(3) -0.014(4)
C22 0.053(3) 0.067(3) 0.051(3) -0.016(3) -0.011(3) 0.007(3)
C23 0.050(3) 0.048(3) 0.051(3) 0.006(2) -0.013(2) 0.003(2)
C24 0.051(3) 0.062(3) 0.053(3) 0.002(2) -0.007(3) 0.011(2)
C25 0.060(4) 0.091(4) 0.076(4) -0.008(3) 0.002(3) 0.016(3)
C26 0.077(4) 0.098(4) 0.083(4) -0.015(3) -0.002(3) 0.039(4)
C27 0.090(5) 0.074(3) 0.073(4) -0.027(3) -0.016(3) 0.033(3)
C28 0.059(3) 0.069(3) 0.076(3) -0.020(3) -0.015(3) 0.018(3)
C29 0.054(3) 0.054(3) 0.049(3) -0.005(2) -0.010(2) 0.013(2)
C30 0.060(3) 0.043(2) 0.052(3) 0.005(2) -0.019(3) 0.004(2)
C31 0.038(3) 0.050(2) 0.033(2) -0.0110(19) -0.005(2) -0.009(2)
C32 0.110(5) 0.079(4) 0.064(4) -0.003(3) 0.000(4) 0.008(4)
C33 0.143(6) 0.056(3) 0.068(4) -0.020(3) -0.013(4) -0.006(4)
C34 0.066(4) 0.044(3) 0.049(3) 0.002(2) -0.001(3) 0.003(3)
C35 0.063(3) 0.045(2) 0.041(3) 0.006(2) 0.005(3) -0.004(2)
C36 0.079(4) 0.043(2) 0.053(3) 0.003(2) 0.025(3) 0.004(3)
C37 0.106(5) 0.058(3) 0.071(4) 0.007(3) 0.034(4) 0.014(3)
C38 0.089(5) 0.057(3) 0.096(5) 0.002(3) 0.049(4) 0.014(3)
C39 0.053(3) 0.076(3) 0.090(4) 0.006(3) 0.020(3) 0.003(3)
C40 0.059(3) 0.067(3) 0.066(3) -0.008(3) 0.013(3) 0.006(3)
C41 0.052(3) 0.046(2) 0.050(3) 0.006(2) 0.013(3) -0.003(2)
C42 0.067(3) 0.059(3) 0.042(3) 0.007(2) -0.006(2) -0.005(3)
C43 0.056(3) 0.066(3) 0.053(3) 0.001(2) -0.012(3) 0.020(3)
C44 0.088(5) 0.095(4) 0.075(4) -0.007(3) -0.006(3) 0.022(4)
C45 0.068(4) 0.125(5) 0.099(5) 0.013(4) -0.017(4) 0.019(4)
C46 0.110(5) 0.076(4) 0.119(5) -0.019(4) 0.020(4) -0.007(3)

loop_
_atom_type_symbol
_atom_type_description
_atom_type_scat_dispersion_real
_atom_type_scat_dispersion_imag
_atom_type_scat_source
C C 0.0033 0.0016 'International Tables Vol C Tables 4.2.6.8 and 6.1.1.4'
H H 0.0000 0.0000 'International Tables Vol C Tables 4.2.6.8 and 6.1.1.4'
N N 0.0061 0.0033 'International Tables Vol C Tables 4.2.6.8 and 6.1.1.4'
O O 0.0106 0.0060 'International Tables Vol C Tables 4.2.6.8 and 6.1.1.4'
S S 0.1246 0.1234 'International Tables Vol C Tables 4.2.6.8 and 6.1.1.4'

loop_
_geom_angle_atom_site_label_1
_geom_angle_atom_site_label_2
_geom_angle_atom_site_label_3
_geom_angle
C21 S1 C18 91.4(3)
C33 S2 C30 92.5(3)
C45 S3 C42 91.5(3)
C11 N1 C17 106.1(3)
C11 N1 C10 128.7(4)
C17 N1 C10 125.2(4)
C11 N2 C12 105.7(4)
C23 N3 C29 106.6(4)
C23 N3 C22 123.9(4)
C29 N3 C22 129.5(4)
C23 N4 C24 104.7(4)
C35 N5 C41 105.6(3)
C35 N5 C34 126.6(4)
C41 N5 C34 127.8(4)
C35 N6 C36 104.8(4)
C46 O1 H1A 120(5)
C6 C1 C2 120.3(4)
C6 C1 C10 121.2(4)
C2 C1 C10 118.4(4)
C2 C3 C4 121.4(4)
C2 C3 C22 119.9(4)
C4 C3 C22 118.5(4)
C3 C2 C1 119.1(4)
C3 C2 C7 120.9(4)
C1 C2 C7 120.0(4)
C3 C4 C5 118.6(4)
C3 C4 C8 119.9(4)
C5 C4 C8 121.4(4)
C6 C5 C4 120.7(3)
C6 C5 C34 119.6(4)
C4 C5 C34 119.7(4)
C1 C6 C5 119.7(4)
C1 C6 C9 120.8(4)
C5 C6 C9 119.5(3)
C2 C7 H7A 109.5
C2 C7 H7B 109.5
H7A C7 H7B 109.5
C2 C7 H7C 109.5
H7A C7 H7C 109.5
H7B C7 H7C 109.5
C4 C8 H8A 109.5
C4 C8 H8B 109.5
H8A C8 H8B 109.5
C4 C8 H8C 109.5
H8A C8 H8C 109.5
H8B C8 H8C 109.5
C6 C9 H9A 109.5
C6 C9 H9B 109.5
H9A C9 H9B 109.5
C6 C9 H9C 109.5
H9A C9 H9C 109.5
H9B C9 H9C 109.5
N1 C10 C1 114.3(4)
N1 C10 H10A 105(2)
C1 C10 H10A 109(2)
N1 C10 H10B 106(2)
C1 C10 H10B 114(2)
H10A C10 H10B 107(3)
N2 C11 N1 112.7(4)
N2 C11 C18 120.3(4)
N1 C11 C18 126.9(4)
C13 C12 C17 121.6(4)
C13 C12 N2 129.1(4)
C17 C12 N2 109.3(4)
C14 C13 C12 117.8(4)
C14 C13 H13 121.1
C12 C13 H13 121.1
C13 C14 C15 120.9(4)
C13 C14 H14 119.5
C15 C14 H14 119.5
C16 C15 C14 121.3(4)
C16 C15 H15 119.4
C14 C15 H15 119.4
C17 C16 C15 117.3(4)
C17 C16 H16 121.3
C15 C16 H16 121.3
C16 C17 C12 121.1(4)
C16 C17 N1 132.7(4)
C12 C17 N1 106.1(4)
C19 C18 C11 134.0(4)
C19 C18 S1 110.0(3)
C11 C18 S1 116.1(3)
C18 C19 C20 112.7(5)
C18 C19 H19 123.7
C20 C19 H19 123.7
C21 C20 C19 112.0(5)
C21 C20 H20 124.0
C19 C20 H20 124.0
C20 C21 S1 113.9(4)
C20 C21 H21 123.0
S1 C21 H21 123.0
N3 C22 C3 115.7(4)
N3 C22 H22A 106(2)
C3 C22 H22A 112(2)
N3 C22 H22B 106(2)
C3 C22 H22B 111(2)
H22A C22 H22B 106(3)
N4 C23 N3 113.2(4)
N4 C23 C30 122.7(4)
N3 C23 C30 124.1(4)
N4 C24 C25 129.0(5)
N4 C24 C29 110.9(4)
C25 C24 C29 120.0(4)
C26 C25 C24 117.8(5)
C26 C25 H25 121.1
C24 C25 H25 121.1
C25 C26 C27 121.6(5)
C25 C26 H26 119.2
C27 C26 H26 119.2
C28 C27 C26 121.7(5)
C28 C27 H27 119.2
C26 C27 H27 119.2
C27 C28 C29 117.3(5)
C27 C28 H28 121.4
C29 C28 H28 121.4
C28 C29 N3 133.7(4)
C28 C29 C24 121.7(4)
N3 C29 C24 104.6(4)
C31 C30 C23 131.9(4)
C31 C30 S2 109.4(3)
C23 C30 S2 118.6(4)
C32 C31 C30 112.3(4)
C32 C31 H31 123.8
C30 C31 H31 123.8
C33 C32 C31 113.6(5)
C33 C32 H32 123.2
C31 C32 H32 123.2
C32 C33 S2 112.1(4)
C32 C33 H33 123.9
S2 C33 H33 123.9
N5 C34 C5 115.2(3)
N5 C34 H34A 108(2)
C5 C34 H34A 112(2)
N5 C34 H34B 107(2)
C5 C34 H34B 109(2)
H34A C34 H34B 105(3)
N6 C35 N5 113.3(4)
N6 C35 C42 123.2(4)
N5 C35 C42 123.5(4)
N6 C36 C41 110.6(4)
N6 C36 C37 128.3(5)
C41 C36 C37 121.1(5)
C38 C37 C36 118.2(5)
C38 C37 H37 120.9
C36 C37 H37 120.9
C37 C38 C39 120.8(5)
C37 C38 H38 119.6
C39 C38 H38 119.6
C40 C39 C38 121.5(5)
C40 C39 H39 119.2
C38 C39 H39 119.2
C39 C40 C41 117.6(5)
C39 C40 H40 121.2
C41 C40 H40 121.2
N5 C41 C36 105.6(4)
N5 C41 C40 133.7(4)
C36 C41 C40 120.7(4)
C43 C42 C35 129.6(4)
C43 C42 S3 111.3(4)
C35 C42 S3 119.0(3)
C42 C43 C44 111.0(5)
C42 C43 H43 124.5
C44 C43 H43 124.5
C45 C44 C43 113.1(5)
C45 C44 H44 123.4
C43 C44 H44 123.4
C44 C45 S3 113.1(5)
C44 C45 H45 123.4
S3 C45 H45 123.4
O1 C46 H46A 109.5
O1 C46 H46B 109.5
H46A C46 H46B 109.5
O1 C46 H46C 109.5
H46A C46 H46C 109.5
H46B C46 H46C 109.5

loop_
_geom_bond_atom_site_label_1
_geom_bond_atom_site_label_2
_geom_bond_distance
S1 C21 1.684(5)
S1 C18 1.717(4)
S2 C33 1.674(6)
S2 C30 1.704(4)
S3 C45 1.684(6)
S3 C42 1.702(4)
N1 C11 1.365(5)
N1 C17 1.399(5)
N1 C10 1.478(5)
N2 C11 1.312(5)
N2 C12 1.398(5)
N3 C23 1.373(5)
N3 C29 1.388(5)
N3 C22 1.479(5)
N4 C23 1.314(5)
N4 C24 1.379(5)
N5 C35 1.377(5)
N5 C41 1.384(5)
N5 C34 1.459(5)
N6 C35 1.307(5)
N6 C36 1.376(6)
O1 C46 1.401(6)
O1 H1A 0.80(6)
C1 C6 1.392(5)
C1 C2 1.399(5)
C1 C10 1.514(6)
C3 C2 1.387(5)
C3 C4 1.397(5)
C3 C22 1.517(6)
C2 C7 1.515(5)
C4 C5 1.397(5)
C4 C8 1.524(5)
C5 C6 1.393(5)
C5 C34 1.517(5)
C6 C9 1.511(5)
C7 H7A 0.9600
C7 H7B 0.9600
C7 H7C 0.9600
C8 H8A 0.9600
C8 H8B 0.9600
C8 H8C 0.9600
C9 H9A 0.9600
C9 H9B 0.9600
C9 H9C 0.9600
C10 H10A 0.94(4)
C10 H10B 0.99(4)
C11 C18 1.439(6)
C12 C13 1.374(6)
C12 C17 1.378(5)
C13 C14 1.369(6)
C13 H13 0.9300
C14 C15 1.390(6)
C14 H14 0.9300
C15 C16 1.379(6)
C15 H15 0.9300
C16 C17 1.377(5)
C16 H16 0.9300
C18 C19 1.368(6)
C19 C20 1.415(6)
C19 H19 0.9300
C20 C21 1.311(7)
C20 H20 0.9300
C21 H21 0.9300
C22 H22A 1.07(4)
C22 H22B 0.96(4)
C23 C30 1.455(6)
C24 C25 1.389(6)
C24 C29 1.400(6)
C25 C26 1.374(7)
C25 H25 0.9300
C26 C27 1.386(7)
C26 H26 0.9300
C27 C28 1.366(6)
C27 H27 0.9300
C28 C29 1.386(6)
C28 H28 0.9300
C30 C31 1.383(5)
C31 C32 1.381(6)
C31 H31 0.9300
C32 C33 1.325(7)
C32 H32 0.9300
C33 H33 0.9300
C34 H34A 0.95(4)
C34 H34B 0.94(4)
C35 C42 1.456(6)
C36 C41 1.385(6)
C36 C37 1.385(6)
C37 C38 1.361(7)
C37 H37 0.9300
C38 C39 1.391(7)
C38 H38 0.9300
C39 C40 1.374(6)
C39 H39 0.9300
C40 C41 1.386(6)
C40 H40 0.9300
C42 C43 1.373(6)
C43 C44 1.414(6)
C43 H43 0.9300
C44 C45 1.317(7)
C44 H44 0.9300
C45 H45 0.9300
C46 H46A 0.9600
C46 H46B 0.9600
C46 H46C 0.9600

loop_
_geom_torsion_atom_site_label_1
_geom_torsion_atom_site_label_2
_geom_torsion_atom_site_label_3
_geom_torsion_atom_site_label_4
_geom_torsion
C4 C3 C2 C1 -0.2(6)
C22 C3 C2 C1 174.6(4)
C4 C3 C2 C7 178.4(4)
C22 C3 C2 C7 -6.8(6)
C6 C1 C2 C3 -2.9(6)
C10 C1 C2 C3 179.8(4)
C6 C1 C2 C7 178.5(4)
C10 C1 C2 C7 1.2(6)
C2 C3 C4 C5 1.7(6)
C22 C3 C4 C5 -173.1(4)
C2 C3 C4 C8 -177.9(4)
C22 C3 C4 C8 7.3(6)
C3 C4 C5 C6 -0.2(5)
C8 C4 C5 C6 179.4(4)
C3 C4 C5 C34 177.9(4)
C8 C4 C5 C34 -2.5(6)
C2 C1 C6 C5 4.4(5)
C10 C1 C6 C5 -178.4(4)
C2 C1 C6 C9 -175.3(4)
C10 C1 C6 C9 1.8(6)
C4 C5 C6 C1 -2.9(5)
C34 C5 C6 C1 179.0(4)
C4 C5 C6 C9 176.9(3)
C34 C5 C6 C9 -1.2(5)
C11 N1 C10 C1 132.3(4)
C17 N1 C10 C1 -45.8(6)
C6 C1 C10 N1 116.7(4)
C2 C1 C10 N1 -66.0(5)
C12 N2 C11 N1 -0.7(5)
C12 N2 C11 C18 -178.1(4)
C17 N1 C11 N2 0.8(5)
C10 N1 C11 N2 -177.6(4)
C17 N1 C11 C18 177.9(4)
C10 N1 C11 C18 -0.4(7)
C11 N2 C12 C13 -178.7(4)
C11 N2 C12 C17 0.3(5)
C17 C12 C13 C14 -0.5(7)
N2 C12 C13 C14 178.4(4)
C12 C13 C14 C15 0.3(7)
C13 C14 C15 C16 -0.1(8)
C14 C15 C16 C17 0.1(7)
C15 C16 C17 C12 -0.4(7)
C15 C16 C17 N1 -178.7(4)
C13 C12 C17 C16 0.6(7)
N2 C12 C17 C16 -178.5(4)
C13 C12 C17 N1 179.3(4)
N2 C12 C17 N1 0.2(5)
C11 N1 C17 C16 178.0(5)
C10 N1 C17 C16 -3.6(7)
C11 N1 C17 C12 -0.5(4)
C10 N1 C17 C12 177.9(4)
N2 C11 C18 C19 -166.5(5)
N1 C11 C18 C19 16.5(8)
N2 C11 C18 S1 12.7(5)
N1 C11 C18 S1 -164.3(3)
C21 S1 C18 C19 -0.1(4)
C21 S1 C18 C11 -179.5(4)
C11 C18 C19 C20 -179.8(5)
S1 C18 C19 C20 1.0(5)
C18 C19 C20 C21 -1.7(7)
C19 C20 C21 S1 1.6(6)
C18 S1 C21 C20 -0.9(5)
C23 N3 C22 C3 154.8(4)
C29 N3 C22 C3 -22.6(7)
C2 C3 C22 N3 107.4(5)
C4 C3 C22 N3 -77.6(5)
C24 N4 C23 N3 -0.9(5)
C24 N4 C23 C30 178.9(4)
C29 N3 C23 N4 1.6(5)
C22 N3 C23 N4 -176.3(4)
C29 N3 C23 C30 -178.1(4)
C22 N3 C23 C30 4.0(6)
C23 N4 C24 C25 -177.5(5)
C23 N4 C24 C29 -0.2(5)
N4 C24 C25 C26 175.8(5)
C29 C24 C25 C26 -1.2(7)
C24 C25 C26 C27 1.2(8)
C25 C26 C27 C28 -0.7(9)
C26 C27 C28 C29 0.1(8)
C27 C28 C29 N3 -177.4(5)
C27 C28 C29 C24 -0.2(7)
C23 N3 C29 C28 176.0(5)
C22 N3 C29 C28 -6.3(8)
C23 N3 C29 C24 -1.6(4)
C22 N3 C29 C24 176.2(4)
N4 C24 C29 C28 -176.8(4)
C25 C24 C29 C28 0.7(7)
N4 C24 C29 N3 1.2(5)
C25 C24 C29 N3 178.7(4)
N4 C23 C30 C31 -150.6(4)
N3 C23 C30 C31 29.1(7)
N4 C23 C30 S2 26.4(5)
N3 C23 C30 S2 -153.8(3)
C33 S2 C30 C31 1.2(3)
C33 S2 C30 C23 -176.5(4)
C23 C30 C31 C32 175.1(4)
S2 C30 C31 C32 -2.2(5)
C30 C31 C32 C33 2.4(6)
C31 C32 C33 S2 -1.5(7)
C30 S2 C33 C32 0.2(5)
C35 N5 C34 C5 137.1(4)
C41 N5 C34 C5 -38.9(7)
C6 C5 C34 N5 -70.7(6)
C4 C5 C34 N5 111.2(5)
C36 N6 C35 N5 -0.1(5)
C36 N6 C35 C42 -179.8(4)
C41 N5 C35 N6 0.6(5)
C34 N5 C35 N6 -176.2(4)
C41 N5 C35 C42 -179.8(4)
C34 N5 C35 C42 3.5(6)
C35 N6 C36 C41 -0.4(5)
C35 N6 C36 C37 -179.7(4)
N6 C36 C37 C38 178.5(5)
C41 C36 C37 C38 -0.7(7)
C36 C37 C38 C39 1.0(8)
C37 C38 C39 C40 -0.7(8)
C38 C39 C40 C41 0.0(7)
C35 N5 C41 C36 -0.8(4)
C34 N5 C41 C36 175.9(4)
C35 N5 C41 C40 179.3(5)
C34 N5 C41 C40 -4.0(7)
N6 C36 C41 N5 0.7(5)
C37 C36 C41 N5 -179.9(4)
N6 C36 C41 C40 -179.3(4)
C37 C36 C41 C40 0.0(7)
C39 C40 C41 N5 -179.7(4)
C39 C40 C41 C36 0.3(6)
N6 C35 C42 C43 -135.3(5)
N5 C35 C42 C43 45.0(7)
N6 C35 C42 S3 39.7(6)
N5 C35 C42 S3 -140.0(3)
C45 S3 C42 C43 -0.7(4)
C45 S3 C42 C35 -176.6(4)
C35 C42 C43 C44 175.7(4)
S3 C42 C43 C44 0.4(5)
C42 C43 C44 C45 0.3(7)
C43 C44 C45 S3 -0.8(7)
C42 S3 C45 C44 0.9(5)
